data_7714260
loop_
_publ_author_name
'Sokolnicki, Tomasz'
'Alharbi, Mashael'
'van Ingen, Yara'
'Rahim, Shahnaz'
'Pramanik, Milan'
'Roldan, Alberto'
'Walkowiak, Jedrzej'
'Melen, Rebecca'

_publ_section_title
;
 Reactivity of a series of triaryl borates, B(OArx)3, in hydroboration
 catalysis
;
_journal_name_full 'Dalton Transactions'
_journal_paper_doi 10.1039/D3DT03333C
_journal_year 2023
_chemical_formula_moiety 'C21 H12 B F9 O3'
_chemical_formula_sum 'C21 H12 B F9 O3'
_chemical_formula_weight 494.12
_chemical_properties_physical Air-sensitive,Moisture-sensitive,Hygroscopic
_space_group_crystal_system monoclinic
_space_group_IT_number 14
_space_group_name_Hall '-P 2ybc'
_space_group_name_H-M_alt 'P 1 21/c 1'
_atom_sites_solution_hydrogens geom
_atom_sites_solution_primary intrinsic
_audit_creation_method SHELXL-2018/3
_audit_update_record
;
2023-07-12 deposited with the CCDC.	2023-10-16 downloaded from the CCDC.
;
_cell_angle_alpha 90
_cell_angle_beta 93.945(2)
_cell_angle_gamma 90
_cell_formula_units_Z 4
_cell_length_a 15.1659(3)
_cell_length_b 10.0959(2)
_cell_length_c 14.2062(3)
_cell_measurement_reflns_used 4005
_cell_measurement_temperature 200(2)
_cell_measurement_theta_max 72.6340
_cell_measurement_theta_min 4.0470
_cell_volume 2170.01(8)
_computing_cell_refinement 'CrysAlisPro 1.171.42.90a (Rigaku OD, 2023)'
_computing_data_collection 'CrysAlisPro 1.171.42.90a (Rigaku OD, 2023)'
_computing_data_reduction 'CrysAlisPro 1.171.42.90a (Rigaku OD, 2023)'
_computing_molecular_graphics 'shelxle, Mercury, ORTEP, CorelDraw'
_computing_publication_material publCIF
_computing_structure_refinement 'SHELXL-2018/3 (Sheldrick, 2018)'
_computing_structure_solution 'SHELXT 2018/2 (Sheldrick, 2018)'
_diffrn_ambient_temperature 200(2)
_diffrn_measured_fraction_theta_full 0.999
_diffrn_measured_fraction_theta_max 0.972
_diffrn_measurement_device_type 'SuperNova, Dual, Cu at home/near, Atlas'
_diffrn_measurement_method 'w/ scans'
_diffrn_radiation_type CuK\a
_diffrn_radiation_wavelength 1.54178
_diffrn_reflns_av_R_equivalents 0.0221
_diffrn_reflns_av_unetI/netI 0.0243
_diffrn_reflns_Laue_measured_fraction_full 0.999
_diffrn_reflns_Laue_measured_fraction_max 0.972
_diffrn_reflns_limit_h_max 18
_diffrn_reflns_limit_h_min -17
_diffrn_reflns_limit_k_max 12
_diffrn_reflns_limit_k_min -8
_diffrn_reflns_limit_l_max 16
_diffrn_reflns_limit_l_min -17
_diffrn_reflns_number 8271
_diffrn_reflns_point_group_measured_fraction_full 0.999
_diffrn_reflns_point_group_measured_fraction_max 0.972
_diffrn_reflns_theta_full 67.679
_diffrn_reflns_theta_max 72.709
_diffrn_reflns_theta_min 5.267
_diffrn_source 'micro-focus sealed X-ray tube'
_exptl_absorpt_coefficient_mu 1.351
_exptl_absorpt_correction_T_max 1.000
_exptl_absorpt_correction_T_min 0.565
_exptl_absorpt_correction_type gaussian
_exptl_absorpt_process_details
;
CrysAlisPro 1.171.42.90a (Rigaku Oxford Diffraction, 2023)
Numerical absorption correction based on gaussian integration over
a multifaceted crystal model
Empirical absorption correction using spherical harmonics,
implemented in SCALE3 ABSPACK scaling algorithm.
;
_exptl_crystal_colour colourless
_exptl_crystal_density_diffrn 1.512
_exptl_crystal_description blocks
_exptl_crystal_F_000 992
_exptl_crystal_size_max 0.372
_exptl_crystal_size_mid 0.300
_exptl_crystal_size_min 0.253
_refine_diff_density_max 0.186
_refine_diff_density_min -0.186
_refine_diff_density_rms 0.041
_refine_ls_extinction_method none
_refine_ls_goodness_of_fit_ref 1.043
_refine_ls_hydrogen_treatment constr
_refine_ls_matrix_type full
_refine_ls_number_parameters 307
_refine_ls_number_reflns 4208
_refine_ls_number_restraints 0
_refine_ls_restrained_S_all 1.043
_refine_ls_R_factor_all 0.0541
_refine_ls_R_factor_gt 0.0420
_refine_ls_shift/su_max 0.000
_refine_ls_shift/su_mean 0.000
_refine_ls_structure_factor_coef Fsqd
_refine_ls_weighting_details 'w=1/[\s^2^(Fo^2^)+(0.0705P)^2^+0.1201P] where P=(Fo^2^+2Fc^2^)/3'
_refine_ls_weighting_scheme calc
_refine_ls_wR_factor_gt 0.1153
_refine_ls_wR_factor_ref 0.1289
_reflns_Friedel_coverage 0.000
_reflns_number_gt 3301
_reflns_number_total 4208
_reflns_threshold_expression 'I > 2\s(I)'
_cod_data_source_file d3dt03333c2.cif
_cod_data_source_block RM2326a_a
_cod_original_sg_symbol_H-M 'P 21/c'
_cod_database_code 7714260
_shelx_shelxl_version_number 2018/3
_shelx_space_group_comment
;
The symmetry employed for this shelxl refinement is uniquely defined
by the following loop, which should always be used as a source of
symmetry information in preference to the above space-group names.
They are only intended as comments.
;
_shelx_estimated_absorpt_t_min 0.633
_shelx_estimated_absorpt_t_max 0.726

loop_
_space_group_symop_operation_xyz
'x, y, z'
'-x, y+1/2, -z+1/2'
'-x, -y, -z'
'x, -y-1/2, z-1/2'

loop_
_atom_site_label
_atom_site_type_symbol
_atom_site_fract_x
_atom_site_fract_y
_atom_site_fract_z
_atom_site_U_iso_or_equiv
_atom_site_adp_type
_atom_site_occupancy
_atom_site_site_symmetry_order
_atom_site_calc_flag
_atom_site_refinement_flags_posn
_atom_site_refinement_flags_adp
_atom_site_refinement_flags_occupancy
_atom_site_disorder_assembly
_atom_site_disorder_group
O1 O 0.30444(7) 0.37928(11) 0.24274(8) 0.0514(3) Uani 1 1 d . . . . .
B1 B 0.25558(11) 0.27799(17) 0.27484(13) 0.0436(4) Uani 1 1 d . . . . .
O2 O 0.17105(7) 0.26118(10) 0.23820(8) 0.0442(3) Uani 1 1 d . . . . .
O3 O 0.28996(7) 0.19472(12) 0.34259(9) 0.0545(3) Uani 1 1 d . . . . .
F10 F 0.20273(11) 0.52520(15) 0.36475(8) 0.0911(4) Uani 1 1 d . . . . .
C10 C 0.26795(9) 0.47211(15) 0.17986(11) 0.0440(3) Uani 1 1 d . . . . .
F11 F 0.32703(13) 0.62125(17) 0.35662(10) 0.1095(6) Uani 1 1 d . . . . .
C11 C 0.26201(11) 0.44718(18) 0.08429(12) 0.0539(4) Uani 1 1 d . . . . .
H11 H 0.279771 0.363753 0.061123 0.065 Uiso 1 1 calc R U . . .
F12 F 0.20866(15) 0.73416(15) 0.33794(10) 0.1240(7) Uani 1 1 d . . . . .
C12 C 0.23010(13) 0.5441(2) 0.02233(12) 0.0605(5) Uani 1 1 d . . . . .
H12 H 0.225829 0.526938 -0.043570 0.073 Uiso 1 1 calc R U . . .
C13 C 0.20447(14) 0.6653(2) 0.05521(13) 0.0634(5) Uani 1 1 d . . . . .
H13 H 0.183005 0.731729 0.012173 0.076 Uiso 1 1 calc R U . . .
C14 C 0.21002(14) 0.68993(18) 0.15083(13) 0.0629(5) Uani 1 1 d . . . . .
H14 H 0.192333 0.773564 0.173706 0.076 Uiso 1 1 calc R U . . .
C15 C 0.24129(12) 0.59326(16) 0.21366(11) 0.0515(4) Uani 1 1 d . . . . .
C16 C 0.24562(19) 0.6187(2) 0.31779(14) 0.0773(6) Uani 1 1 d . . . . .
F20 F 0.19719(9) 0.05058(16) 0.11186(9) 0.0875(4) Uani 1 1 d . . . . .
C20 C 0.11422(9) 0.16897(14) 0.27263(11) 0.0404(3) Uani 1 1 d . . . . .
F21 F 0.08398(11) 0.16468(13) 0.06288(8) 0.0861(4) Uani 1 1 d . . . . .
C21 C 0.08696(10) 0.18151(16) 0.36278(11) 0.0479(4) Uani 1 1 d . . . . .
H21 H 0.110512 0.249621 0.403236 0.057 Uiso 1 1 calc R U . . .
F22 F 0.07543(11) -0.04665(13) 0.06933(10) 0.0918(4) Uani 1 1 d . . . . .
C22 C 0.02503(12) 0.0941(2) 0.39384(14) 0.0614(5) Uani 1 1 d . . . . .
H22 H 0.005362 0.103196 0.455571 0.074 Uiso 1 1 calc R U . . .
C23 C -0.00810(13) -0.0054(2) 0.33645(16) 0.0715(6) Uani 1 1 d . . . . .
H23 H -0.050193 -0.065502 0.358571 0.086 Uiso 1 1 calc R U . . .
C24 C 0.01949(13) -0.01835(19) 0.24670(16) 0.0671(5) Uani 1 1 d . . . . .
H24 H -0.003731 -0.087631 0.207101 0.081 Uiso 1 1 calc R U . . .
C25 C 0.08125(10) 0.06923(15) 0.21322(12) 0.0483(4) Uani 1 1 d . . . . .
C26 C 0.10947(14) 0.05948(18) 0.11515(14) 0.0631(5) Uani 1 1 d . . . . .
F30 F 0.35498(13) -0.06571(16) 0.30182(13) 0.1089(5) Uani 1 1 d . . . . .
C30 C 0.37579(10) 0.20665(19) 0.38272(13) 0.0548(4) Uani 1 1 d . . . . .
F31 F 0.38623(11) 0.0774(2) 0.19923(10) 0.1107(6) Uani 1 1 d . . . . .
C31 C 0.39498(13) 0.2987(2) 0.45249(15) 0.0657(5) Uani 1 1 d . . . . .
H31 H 0.350684 0.358364 0.470383 0.079 Uiso 1 1 calc R U . . .
F32 F 0.48727(13) -0.0503(3) 0.25981(18) 0.1673(11) Uani 1 1 d . . . . .
C32 C 0.47956(14) 0.3039(3) 0.49670(17) 0.0808(6) Uani 1 1 d . . . . .
H32 H 0.493309 0.367244 0.544918 0.097 Uiso 1 1 calc R U . . .
C33 C 0.54251(14) 0.2181(3) 0.4708(2) 0.0980(9) Uani 1 1 d . . . . .
H33 H 0.600183 0.221496 0.501364 0.118 Uiso 1 1 calc R U . . .
C34 C 0.52369(14) 0.1273(3) 0.4013(2) 0.0980(9) Uani 1 1 d . . . . .
H34 H 0.568703 0.068642 0.383724 0.118 Uiso 1 1 calc R U . . .
C35 C 0.43923(12) 0.1189(2) 0.35547(15) 0.0698(5) Uani 1 1 d . . . . .
C36 C 0.41803(16) 0.0203(3) 0.28014(19) 0.0916(8) Uani 1 1 d . . . . .

loop_
_atom_site_aniso_label
_atom_site_aniso_U_11
_atom_site_aniso_U_22
_atom_site_aniso_U_33
_atom_site_aniso_U_23
_atom_site_aniso_U_13
_atom_site_aniso_U_12
O1 0.0400(5) 0.0496(6) 0.0640(7) 0.0114(5) -0.0001(5) -0.0074(5)
B1 0.0389(8) 0.0410(8) 0.0510(9) 0.0026(7) 0.0045(7) -0.0015(7)
O2 0.0400(5) 0.0411(5) 0.0511(6) 0.0077(4) -0.0004(4) -0.0069(4)
O3 0.0350(5) 0.0564(7) 0.0711(7) 0.0194(6) -0.0025(5) -0.0022(5)
F10 0.1331(12) 0.0960(9) 0.0466(6) 0.0037(6) 0.0225(7) -0.0090(8)
C10 0.0391(7) 0.0448(8) 0.0484(8) 0.0037(6) 0.0046(6) -0.0106(6)
F11 0.1454(14) 0.1106(12) 0.0669(8) -0.0068(8) -0.0343(8) -0.0413(10)
C11 0.0582(9) 0.0514(9) 0.0535(9) -0.0070(7) 0.0145(7) -0.0098(7)
F12 0.228(2) 0.0803(9) 0.0658(8) -0.0214(7) 0.0225(11) 0.0276(11)
C12 0.0688(11) 0.0724(11) 0.0406(8) 0.0013(8) 0.0067(7) -0.0163(9)
C13 0.0763(12) 0.0622(11) 0.0517(10) 0.0149(8) 0.0040(8) -0.0041(9)
C14 0.0858(13) 0.0468(9) 0.0567(10) 0.0044(8) 0.0089(9) 0.0043(9)
C15 0.0647(10) 0.0467(8) 0.0431(8) 0.0001(7) 0.0041(7) -0.0088(7)
C16 0.1238(19) 0.0585(11) 0.0492(10) -0.0059(9) 0.0036(11) -0.0059(12)
F20 0.0828(8) 0.1080(10) 0.0732(8) -0.0189(7) 0.0154(6) 0.0042(7)
C20 0.0342(6) 0.0367(7) 0.0492(8) 0.0086(6) -0.0047(5) -0.0016(5)
F21 0.1332(12) 0.0733(8) 0.0502(6) 0.0109(6) -0.0052(6) 0.0057(7)
C21 0.0454(8) 0.0481(8) 0.0495(8) 0.0062(7) -0.0011(6) -0.0027(6)
F22 0.1248(11) 0.0729(8) 0.0740(8) -0.0237(6) -0.0209(7) -0.0051(7)
C22 0.0494(9) 0.0739(12) 0.0612(10) 0.0189(9) 0.0049(7) -0.0057(8)
C23 0.0576(10) 0.0743(13) 0.0817(13) 0.0265(11) -0.0025(9) -0.0254(10)
C24 0.0667(11) 0.0518(10) 0.0796(13) 0.0082(9) -0.0184(9) -0.0220(8)
C25 0.0483(8) 0.0419(8) 0.0527(9) 0.0049(7) -0.0110(6) -0.0027(6)
C26 0.0778(12) 0.0514(10) 0.0581(10) -0.0036(8) -0.0102(9) -0.0020(9)
F30 0.1231(13) 0.0837(10) 0.1191(13) -0.0122(9) 0.0027(10) 0.0050(9)
C30 0.0364(7) 0.0673(10) 0.0605(10) 0.0213(8) 0.0017(7) 0.0002(7)
F31 0.1045(11) 0.1592(16) 0.0682(8) -0.0088(9) 0.0038(7) -0.0064(11)
C31 0.0534(10) 0.0696(11) 0.0735(12) 0.0100(10) -0.0004(8) -0.0052(9)
F32 0.1017(13) 0.225(3) 0.173(2) -0.0922(19) -0.0063(12) 0.0730(15)
C32 0.0619(12) 0.1046(17) 0.0740(13) 0.0077(13) -0.0102(10) -0.0150(12)
C33 0.0500(11) 0.154(3) 0.0871(17) 0.0038(18) -0.0169(11) -0.0014(14)
C34 0.0467(10) 0.149(3) 0.0971(18) -0.0001(18) -0.0009(11) 0.0286(13)
C35 0.0455(9) 0.0971(15) 0.0666(11) 0.0097(11) 0.0024(8) 0.0139(10)
C36 0.0649(13) 0.120(2) 0.0898(17) -0.0068(16) 0.0065(12) 0.0250(14)

loop_
_atom_type_symbol
_atom_type_description
_atom_type_scat_dispersion_real
_atom_type_scat_dispersion_imag
_atom_type_scat_source
C C 0.0181 0.0091 'International Tables Vol C Tables 4.2.6.8 and 6.1.1.4'
H H 0.0000 0.0000 'International Tables Vol C Tables 4.2.6.8 and 6.1.1.4'
B B 0.0090 0.0039 'International Tables Vol C Tables 4.2.6.8 and 6.1.1.4'
O O 0.0492 0.0322 'International Tables Vol C Tables 4.2.6.8 and 6.1.1.4'
F F 0.0727 0.0534 'International Tables Vol C Tables 4.2.6.8 and 6.1.1.4'

loop_
_geom_angle_atom_site_label_1
_geom_angle_atom_site_label_2
_geom_angle_atom_site_label_3
_geom_angle
_geom_angle_site_symmetry_1
_geom_angle_site_symmetry_3
_geom_angle_publ_flag
B1 O1 C10 121.53(12) . . ?
O3 B1 O1 120.86(14) . . ?
O3 B1 O2 120.05(14) . . ?
O1 B1 O2 119.10(14) . . ?
B1 O2 C20 122.90(12) . . ?
B1 O3 C30 122.77(13) . . ?
C11 C10 O1 120.57(15) . . ?
C11 C10 C15 120.16(15) . . ?
O1 C10 C15 119.20(14) . . ?
C10 C11 C12 119.65(16) . . ?
C13 C12 C11 120.58(16) . . ?
C12 C13 C14 119.74(17) . . ?
C13 C14 C15 120.22(17) . . ?
C14 C15 C10 119.63(15) . . ?
C14 C15 C16 120.38(17) . . ?
C10 C15 C16 119.98(16) . . ?
F11 C16 F12 106.8(2) . . ?
F11 C16 F10 106.07(19) . . ?
F12 C16 F10 106.4(2) . . ?
F11 C16 C15 113.1(2) . . ?
F12 C16 C15 111.79(18) . . ?
F10 C16 C15 112.25(17) . . ?
C21 C20 O2 120.11(13) . . ?
C21 C20 C25 120.94(14) . . ?
O2 C20 C25 118.84(14) . . ?
C20 C21 C22 119.44(16) . . ?
C23 C22 C21 120.55(18) . . ?
C22 C23 C24 120.01(17) . . ?
C23 C24 C25 120.65(18) . . ?
C20 C25 C24 118.41(17) . . ?
C20 C25 C26 120.23(15) . . ?
C24 C25 C26 121.34(16) . . ?
F20 C26 F21 106.51(18) . . ?
F20 C26 F22 106.29(17) . . ?
F21 C26 F22 106.17(15) . . ?
F20 C26 C25 112.82(15) . . ?
F21 C26 C25 112.11(16) . . ?
F22 C26 C25 112.46(17) . . ?
C31 C30 C35 121.19(17) . . ?
C31 C30 O3 120.01(16) . . ?
C35 C30 O3 118.66(18) . . ?
C30 C31 C32 119.6(2) . . ?
C33 C32 C31 119.8(2) . . ?
C32 C33 C34 120.6(2) . . ?
C33 C34 C35 121.2(2) . . ?
C30 C35 C34 117.6(2) . . ?
C30 C35 C36 120.83(17) . . ?
C34 C35 C36 121.6(2) . . ?
F32 C36 F30 106.9(3) . . ?
F32 C36 F31 106.8(2) . . ?
F30 C36 F31 104.7(2) . . ?
F32 C36 C35 112.7(2) . . ?
F30 C36 C35 113.1(2) . . ?
F31 C36 C35 112.1(2) . . ?

loop_
_geom_bond_atom_site_label_1
_geom_bond_atom_site_label_2
_geom_bond_distance
_geom_bond_site_symmetry_2
_geom_bond_publ_flag
O1 B1 1.360(2) . ?
O1 C10 1.3837(19) . ?
B1 O3 1.355(2) . ?
B1 O2 1.361(2) . ?
O2 C20 1.3808(17) . ?
O3 C30 1.3899(19) . ?
F10 C16 1.348(3) . ?
C10 C11 1.378(2) . ?
C10 C15 1.384(2) . ?
F11 C16 1.318(3) . ?
C11 C12 1.381(3) . ?
F12 C16 1.333(3) . ?
C12 C13 1.375(3) . ?
C13 C14 1.378(3) . ?
C14 C15 1.384(3) . ?
C15 C16 1.498(3) . ?
F20 C26 1.337(3) . ?
C20 C21 1.378(2) . ?
C20 C25 1.385(2) . ?
F21 C26 1.338(2) . ?
C21 C22 1.383(2) . ?
F22 C26 1.339(2) . ?
C22 C23 1.367(3) . ?
C23 C24 1.375(3) . ?
C24 C25 1.395(2) . ?
C25 C26 1.489(3) . ?
F30 C36 1.343(3) . ?
C30 C31 1.375(3) . ?
C30 C35 1.383(3) . ?
F31 C36 1.345(3) . ?
C31 C32 1.390(3) . ?
F32 C36 1.318(3) . ?
C32 C33 1.358(4) . ?
C33 C34 1.363(4) . ?
C34 C35 1.399(3) . ?
C35 C36 1.481(4) . ?
